data_7125932
loop_
_publ_author_name
'Zeng, Linwei'
'Chen, Renjie'
'Zhang, Chen'
'Xie, Hujun'
'Cui, Sunliang'

_publ_section_title
;
 Iridium(i)-catalyzed hydration/esterification of 2-alkynylphenols and
 carboxylic acids.
;
_journal_issue 20
_journal_name_full 'Chemical communications (Cambridge, England)'
_journal_page_first 3093
_journal_page_last 3096
_journal_paper_doi 10.1039/c9cc09984k
_journal_volume 56
_journal_year 2020
_chemical_formula_moiety '2(C19 H12 O2 S), 0.5(H4 O2)'
_chemical_formula_sum 'C38 H26 O5 S2'
_chemical_formula_weight 626.71
_space_group_crystal_system monoclinic
_space_group_IT_number 15
_space_group_name_Hall '-C 2yc'
_space_group_name_H-M_alt 'C 1 2/c 1'
_atom_sites_solution_hydrogens mixed
_atom_sites_solution_primary dual
_audit_creation_date 2018-11-30
_audit_creation_method
;
Olex2 1.2
(compiled 2018.05.29 svn.r3508 for OlexSys, GUI svn.r5506)
;
_audit_update_record
;
2018-12-08 deposited with the CCDC.	2020-02-05 downloaded from the CCDC.
;
_cell_angle_alpha 90
_cell_angle_beta 108.2240(10)
_cell_angle_gamma 90
_cell_formula_units_Z 4
_cell_length_a 18.6651(5)
_cell_length_b 9.1102(3)
_cell_length_c 18.3035(5)
_cell_measurement_reflns_used 9970
_cell_measurement_temperature 170(2)
_cell_measurement_theta_max 32.55
_cell_measurement_theta_min 2.30
_cell_volume 2956.26(15)
_computing_cell_refinement 'SAINT V8.38A (?, 2016)'
_computing_data_reduction 'SAINT V8.38A (?, 2016)'
_computing_molecular_graphics 'Olex2 (Dolomanov et al., 2009)'
_computing_publication_material 'Olex2 (Dolomanov et al., 2009)'
_computing_structure_refinement 'ShelXL (Sheldrick, 2015)'
_computing_structure_solution 'ShelXT (Sheldrick, 2015)'
_diffrn_ambient_temperature 169.99
_diffrn_measured_fraction_theta_full 1.000
_diffrn_measured_fraction_theta_max 0.996
_diffrn_measurement_device_type 'Bruker APEX-II CCD'
_diffrn_measurement_method '\f and \w scans'
_diffrn_radiation_type MoK\a
_diffrn_radiation_wavelength 0.71073
_diffrn_reflns_av_R_equivalents 0.0403
_diffrn_reflns_av_unetI/netI 0.0319
_diffrn_reflns_Laue_measured_fraction_full 1.000
_diffrn_reflns_Laue_measured_fraction_max 0.996
_diffrn_reflns_limit_h_max 28
_diffrn_reflns_limit_h_min -22
_diffrn_reflns_limit_k_max 10
_diffrn_reflns_limit_k_min -13
_diffrn_reflns_limit_l_max 27
_diffrn_reflns_limit_l_min -27
_diffrn_reflns_number 25186
_diffrn_reflns_point_group_measured_fraction_full 1.000
_diffrn_reflns_point_group_measured_fraction_max 0.996
_diffrn_reflns_theta_full 25.242
_diffrn_reflns_theta_max 32.606
_diffrn_reflns_theta_min 2.298
_diffrn_standards_number 0
_exptl_absorpt_coefficient_mu 0.227
_exptl_absorpt_correction_T_max 0.7464
_exptl_absorpt_correction_T_min 0.6466
_exptl_absorpt_correction_type multi-scan
_exptl_absorpt_process_details
;
SADABS-2016/2 (Bruker,2016/2) was used for absorption correction.
wR2(int) was 0.1225 before and 0.0602 after correction.
The Ratio of minimum to maximum transmission is 0.8663.
The \l/2 correction factor is Not present.
;
_exptl_crystal_colour colourless
_exptl_crystal_colour_primary colourless
_exptl_crystal_density_diffrn 1.408
_exptl_crystal_description block
_exptl_crystal_F_000 1304
_exptl_crystal_size_max 0.419
_exptl_crystal_size_mid 0.382
_exptl_crystal_size_min 0.096
_refine_diff_density_max 0.608
_refine_diff_density_min -0.313
_refine_diff_density_rms 0.081
_refine_ls_extinction_method none
_refine_ls_goodness_of_fit_ref 1.034
_refine_ls_hydrogen_treatment constr
_refine_ls_matrix_type full
_refine_ls_number_parameters 253
_refine_ls_number_reflns 5380
_refine_ls_number_restraints 13
_refine_ls_restrained_S_all 1.034
_refine_ls_R_factor_all 0.0640
_refine_ls_R_factor_gt 0.0471
_refine_ls_shift/su_max 0.001
_refine_ls_shift/su_mean 0.000
_refine_ls_structure_factor_coef Fsqd
_refine_ls_weighting_details 'w=1/[\s^2^(Fo^2^)+(0.0694P)^2^+1.2980P] where P=(Fo^2^+2Fc^2^)/3'
_refine_ls_weighting_scheme calc
_refine_ls_wR_factor_gt 0.1245
_refine_ls_wR_factor_ref 0.1394
_reflns_Friedel_coverage 0.000
_reflns_number_gt 4170
_reflns_number_total 5380
_reflns_threshold_expression 'I > 2\s(I)'
_cod_data_source_file c9cc09984k2.cif
_cod_data_source_block 181127_zlw_8_97_7_0m
_cod_depositor_comments 'Adding full bibliography for 7125932--7125934.cif.'
_cod_database_code 7125932
_shelx_shelxl_version_number 2016/6
_shelx_space_group_comment
;
The symmetry employed for this shelxl refinement is uniquely defined
by the following loop, which should always be used as a source of
symmetry information in preference to the above space-group names.
They are only intended as comments.
;
_shelx_estimated_absorpt_t_max 0.979
_shelx_estimated_absorpt_t_min 0.911
_olex2_refinement_description
;
1. Fixed Uiso
 At 1.2 times of:
  All C(H) groups
 At 1.5 times of:
  All O(H,H) groups
2. Restrained distances
 S1-C10 \\sim S1A-C10A
 with sigma of 0.02
 S1-C13 \\sim S1A-C13A
 with sigma of 0.02
 C11-C10 \\sim C11A-C10A
 with sigma of 0.02
 C11-C12 \\sim C11A-C12A
 with sigma of 0.02
 C9-C10 \\sim C9-C10A
 with sigma of 0.02
 C12-C13 \\sim C12A-C13A
 with sigma of 0.02
 S1-C11 \\sim S1A-C11A
 with sigma of 0.04
 S1-C9 \\sim S1A-C9
 with sigma of 0.04
 S1-C12 \\sim S1A-C12A
 with sigma of 0.04
 C11-C9 \\sim C11A-C9
 with sigma of 0.04
 C11-C13 \\sim C11A-C13A
 with sigma of 0.04
 C10-C12 \\sim C10A-C12A
 with sigma of 0.04
 C10-C13 \\sim C10A-C13A
 with sigma of 0.04
3. Others
 Sof(C13A)=Sof(H13A)=Sof(C12A)=Sof(H12A)=Sof(C10A)=Sof(C11A)=Sof(H11A)=
 Sof(S1A)=1-FVAR(1)
 Sof(S1)=Sof(C11)=Sof(H11)=Sof(C10)=Sof(C12)=Sof(H12)=Sof(C13)=Sof(H13)=FVAR(1)
 Fixed Sof: H3A(0.5) H3B(0.5)
4.a Free rotating group:
 O3(H3A,H3B)
4.b Aromatic/amide H refined with riding coordinates:
 C11(H11), C1(H1), C4(H4), C15(H15), C19(H19), C3(H3), C2(H2), C12(H12),
 C16(H16), C17(H17), C18(H18), C13(H13), C13A(H13A), C12A(H12A), C11A(H11A)
;
_olex2_submission_special_instructions 'No special instructions were received'

loop_
_space_group_symop_operation_xyz
'x, y, z'
'-x, y, -z+1/2'
'x+1/2, y+1/2, z'
'-x+1/2, y+1/2, -z+1/2'
'-x, -y, -z'
'x, -y, z-1/2'
'-x+1/2, -y+1/2, -z'
'x+1/2, -y+1/2, z-1/2'

loop_
_atom_site_label
_atom_site_type_symbol
_atom_site_fract_x
_atom_site_fract_y
_atom_site_fract_z
_atom_site_U_iso_or_equiv
_atom_site_adp_type
_atom_site_occupancy
_atom_site_site_symmetry_order
_atom_site_calc_flag
_atom_site_refinement_flags_posn
_atom_site_refinement_flags_adp
_atom_site_refinement_flags_occupancy
_atom_site_disorder_assembly
_atom_site_disorder_group
S1 S 0.56895(10) 0.53025(18) 0.33996(7) 0.0442(3) Uani 0.666(2) 1 d D . . A 1
C11 C 0.6610(4) 0.4310(9) 0.4636(4) 0.0411(14) Uani 0.666(2) 1 d D . . A 1
H11 H 0.688314 0.415277 0.516304 0.049 Uiso 0.666(2) 1 calc R . . A 1
O2 O 0.50874(5) 0.70123(10) 0.43015(4) 0.03267(19) Uani 1 1 d . . . . .
O1 O 0.56433(5) 0.78265(11) 0.65952(5) 0.0354(2) Uani 1 1 d . . . . .
O3 O 0.500000 0.9653(2) 0.750000 0.0632(5) Uani 1 2 d S T P . .
H3A H 0.510361 0.921070 0.712386 0.095 Uiso 0.5 1 d G . . . .
H3B H 0.480418 0.897225 0.771159 0.095 Uiso 0.5 1 d G . . . .
C8 C 0.59353(6) 0.66728(12) 0.55726(6) 0.0267(2) Uani 1 1 d . . . . .
C14 C 0.66520(6) 0.60784(13) 0.61058(6) 0.0277(2) Uani 1 1 d . . . . .
C9 C 0.57122(6) 0.63796(13) 0.48031(6) 0.0276(2) Uani 1 1 d D . . . .
C7 C 0.54706(6) 0.75934(12) 0.58952(6) 0.0272(2) Uani 1 1 d . . . . .
C5 C 0.46469(6) 0.79393(13) 0.45645(6) 0.0288(2) Uani 1 1 d . . . . .
C6 C 0.47966(6) 0.82338(12) 0.53411(6) 0.0276(2) Uani 1 1 d . . . . .
C1 C 0.43045(7) 0.91695(14) 0.55596(7) 0.0326(2) Uani 1 1 d . . . . .
H1 H 0.439380 0.939073 0.608786 0.039 Uiso 1 1 calc R . . . .
C4 C 0.40342(7) 0.85591(14) 0.40022(7) 0.0344(3) Uani 1 1 d . . . . .
H4 H 0.394753 0.835470 0.347259 0.041 Uiso 1 1 calc R . . . .
C15 C 0.73457(7) 0.66608(15) 0.61156(7) 0.0344(3) Uani 1 1 d . . . . .
H15 H 0.736345 0.745645 0.578617 0.041 Uiso 1 1 calc R . . . .
C10 C 0.6069(5) 0.5350(9) 0.4400(4) 0.0259(10) Uani 0.666(2) 1 d D . . A 1
C19 C 0.66362(8) 0.49420(15) 0.66058(7) 0.0361(3) Uani 1 1 d . . . . .
H19 H 0.616615 0.456063 0.661743 0.043 Uiso 1 1 calc R . . . .
C3 C 0.35606(7) 0.94698(15) 0.42326(8) 0.0366(3) Uani 1 1 d . . . . .
H3 H 0.314001 0.989924 0.385819 0.044 Uiso 1 1 calc R . . . .
C2 C 0.36893(7) 0.97727(15) 0.50098(8) 0.0359(3) Uani 1 1 d . . . . .
H2 H 0.335307 1.039554 0.516188 0.043 Uiso 1 1 calc R . . . .
C12 C 0.6737(5) 0.3480(11) 0.4038(5) 0.0357(11) Uani 0.666(2) 1 d D . . A 1
H12 H 0.710407 0.272448 0.411331 0.043 Uiso 0.666(2) 1 calc R . . A 1
C16 C 0.80122(7) 0.60793(18) 0.66068(8) 0.0421(3) Uani 1 1 d . . . . .
H16 H 0.848376 0.648063 0.661263 0.050 Uiso 1 1 calc R . . . .
C17 C 0.79901(8) 0.49208(18) 0.70856(8) 0.0458(4) Uani 1 1 d . . . . .
H17 H 0.844599 0.451091 0.741193 0.055 Uiso 1 1 calc R . . . .
C18 C 0.73049(9) 0.43596(17) 0.70894(8) 0.0453(3) Uani 1 1 d . . . . .
H18 H 0.728994 0.357138 0.742417 0.054 Uiso 1 1 calc R . . . .
C13 C 0.6271(6) 0.3895(14) 0.3349(6) 0.0400(12) Uani 0.666(2) 1 d D . . A 1
H13 H 0.626736 0.344685 0.287867 0.048 Uiso 0.666(2) 1 calc R . . A 1
C13A C 0.6686(11) 0.354(2) 0.3905(9) 0.041(4) Uani 0.334(2) 1 d D . . A 2
H13A H 0.701495 0.279017 0.384021 0.049 Uiso 0.334(2) 1 calc R . . A 2
C12A C 0.6122(12) 0.408(3) 0.3306(10) 0.042(3) Uani 0.334(2) 1 d D . . A 2
H12A H 0.602410 0.380961 0.278307 0.051 Uiso 0.334(2) 1 calc R . . A 2
C10A C 0.5998(10) 0.543(2) 0.4342(10) 0.032(3) Uani 0.334(2) 1 d D . . A 2
C11A C 0.5702(7) 0.5118(15) 0.3579(5) 0.048(3) Uani 0.334(2) 1 d D . . A 2
H11A H 0.525199 0.555839 0.325749 0.057 Uiso 0.334(2) 1 calc R . . A 2
S1A S 0.6766(2) 0.4274(4) 0.4771(2) 0.0353(5) Uani 0.334(2) 1 d D . . A 2

loop_
_atom_site_aniso_label
_atom_site_aniso_U_11
_atom_site_aniso_U_22
_atom_site_aniso_U_33
_atom_site_aniso_U_23
_atom_site_aniso_U_13
_atom_site_aniso_U_12
S1 0.0526(5) 0.0504(5) 0.0234(4) -0.0034(3) 0.0028(3) 0.0081(4)
C11 0.043(3) 0.0442(17) 0.032(2) -0.0031(15) 0.0056(19) -0.0018(19)
O2 0.0314(4) 0.0384(5) 0.0222(3) 0.0003(3) -0.0003(3) 0.0063(3)
O1 0.0373(5) 0.0439(5) 0.0226(4) 0.0011(3) 0.0060(3) 0.0045(4)
O3 0.0590(11) 0.0901(15) 0.0415(9) 0.000 0.0172(8) 0.000
C8 0.0263(5) 0.0280(5) 0.0223(4) 0.0020(4) 0.0027(4) -0.0004(4)
C14 0.0276(5) 0.0307(5) 0.0208(4) -0.0017(4) 0.0019(4) 0.0020(4)
C9 0.0258(5) 0.0295(5) 0.0236(4) 0.0011(4) 0.0024(4) -0.0006(4)
C7 0.0266(5) 0.0288(5) 0.0247(4) 0.0022(4) 0.0057(4) -0.0021(4)
C5 0.0256(5) 0.0294(5) 0.0278(5) 0.0024(4) 0.0030(4) -0.0003(4)
C6 0.0243(5) 0.0293(5) 0.0271(5) 0.0030(4) 0.0051(4) -0.0020(4)
C1 0.0306(5) 0.0337(6) 0.0335(5) 0.0032(4) 0.0103(4) -0.0001(4)
C4 0.0304(5) 0.0355(6) 0.0299(5) 0.0037(4) -0.0013(4) 0.0001(5)
C15 0.0296(5) 0.0380(6) 0.0321(5) -0.0027(4) 0.0048(4) -0.0003(5)
C10 0.028(2) 0.0296(19) 0.0168(12) -0.0037(15) 0.0024(13) -0.0017(13)
C19 0.0392(6) 0.0373(6) 0.0276(5) 0.0039(4) 0.0045(5) 0.0030(5)
C3 0.0278(5) 0.0352(6) 0.0410(6) 0.0086(5) 0.0023(5) 0.0011(5)
C2 0.0288(5) 0.0357(6) 0.0430(7) 0.0060(5) 0.0110(5) 0.0034(5)
C12 0.0317(16) 0.0360(18) 0.038(2) 0.0021(15) 0.0091(14) -0.0016(12)
C16 0.0272(6) 0.0537(8) 0.0388(6) -0.0131(6) 0.0010(5) 0.0033(5)
C17 0.0401(7) 0.0523(8) 0.0327(6) -0.0086(5) -0.0062(5) 0.0169(6)
C18 0.0524(8) 0.0447(7) 0.0304(6) 0.0073(5) 0.0009(5) 0.0125(6)
C13 0.048(3) 0.039(2) 0.032(2) -0.0056(15) 0.0128(19) 0.001(2)
C13A 0.048(7) 0.038(5) 0.045(6) -0.015(5) 0.024(5) 0.002(4)
C12A 0.050(8) 0.050(8) 0.023(3) -0.006(3) 0.006(3) -0.005(4)
C10A 0.021(3) 0.034(4) 0.035(5) 0.012(3) 0.002(3) 0.003(2)
C11A 0.040(3) 0.056(4) 0.051(6) 0.003(4) 0.020(4) 0.015(3)
S1A 0.0322(11) 0.0373(7) 0.0335(12) -0.0086(7) 0.0060(9) 0.0055(7)

loop_
_atom_type_symbol
_atom_type_description
_atom_type_scat_dispersion_real
_atom_type_scat_dispersion_imag
_atom_type_scat_source
C C 0.0033 0.0016 'International Tables Vol C Tables 4.2.6.8 and 6.1.1.4'
H H 0.0000 0.0000 'International Tables Vol C Tables 4.2.6.8 and 6.1.1.4'
O O 0.0106 0.0060 'International Tables Vol C Tables 4.2.6.8 and 6.1.1.4'
S S 0.1246 0.1234 'International Tables Vol C Tables 4.2.6.8 and 6.1.1.4'

loop_
_geom_angle_atom_site_label_1
_geom_angle_atom_site_label_2
_geom_angle_atom_site_label_3
_geom_angle
_geom_angle_site_symmetry_1
_geom_angle_site_symmetry_3
C13 S1 C10 91.1(4) . .
C10 C11 H11 122.7 . .
C10 C11 C12 114.7(6) . .
C12 C11 H11 122.7 . .
C9 O2 C5 120.34(9) . .
H3A O3 H3A 124.8 . 2_656
H3A O3 H3B 104.5 . .
H3A O3 H3B 104.5 2_656 2_656
H3A O3 H3B 24.4 . 2_656
H3B O3 H3A 24.4 . 2_656
H3B O3 H3B 89.1 . 2_656
C9 C8 C14 121.79(10) . .
C9 C8 C7 120.18(10) . .
C7 C8 C14 118.03(9) . .
C15 C14 C8 120.68(11) . .
C19 C14 C8 120.21(11) . .
C19 C14 C15 119.11(11) . .
O2 C9 C10 110.9(4) . .
O2 C9 C10A 105.0(8) . .
C8 C9 O2 122.14(10) . .
C8 C9 C10 127.0(4) . .
C8 C9 C10A 132.9(8) . .
O1 C7 C8 121.52(10) . .
O1 C7 C6 122.45(11) . .
C8 C7 C6 116.02(9) . .
O2 C5 C6 122.01(10) . .
O2 C5 C4 115.74(10) . .
C6 C5 C4 122.24(11) . .
C5 C6 C7 119.08(10) . .
C5 C6 C1 118.09(10) . .
C1 C6 C7 122.81(10) . .
C6 C1 H1 119.9 . .
C2 C1 C6 120.26(12) . .
C2 C1 H1 119.9 . .
C5 C4 H4 120.8 . .
C3 C4 C5 118.43(12) . .
C3 C4 H4 120.8 . .
C14 C15 H15 119.9 . .
C16 C15 C14 120.16(13) . .
C16 C15 H15 119.9 . .
C11 C10 S1 109.6(4) . .
C11 C10 C9 133.9(7) . .
C9 C10 S1 116.2(6) . .
C14 C19 H19 119.9 . .
C14 C19 C18 120.30(13) . .
C18 C19 H19 119.9 . .
C4 C3 H3 119.6 . .
C4 C3 C2 120.77(11) . .
C2 C3 H3 119.6 . .
C1 C2 C3 120.19(12) . .
C1 C2 H2 119.9 . .
C3 C2 H2 119.9 . .
C11 C12 H12 124.4 . .
C13 C12 C11 111.2(8) . .
C13 C12 H12 124.4 . .
C15 C16 H16 119.9 . .
C17 C16 C15 120.18(14) . .
C17 C16 H16 119.9 . .
C16 C17 H17 120.1 . .
C18 C17 C16 119.90(12) . .
C18 C17 H17 120.1 . .
C19 C18 H18 119.8 . .
C17 C18 C19 120.31(14) . .
C17 C18 H18 119.8 . .
S1 C13 H13 123.3 . .
C12 C13 S1 113.4(8) . .
C12 C13 H13 123.3 . .
C12A C13A H13A 122.1 . .
C12A C13A S1A 115.8(14) . .
S1A C13A H13A 122.1 . .
C13A C12A H12A 125.2 . .
C13A C12A C11A 109.6(15) . .
C11A C12A H12A 125.2 . .
C9 C10A S1A 120.4(11) . .
C11A C10A C9 128.8(14) . .
C11A C10A S1A 110.4(8) . .
C12A C11A H11A 123.0 . .
C10A C11A C12A 114.1(12) . .
C10A C11A H11A 123.0 . .
C13A S1A C10A 89.9(7) . .

loop_
_geom_bond_atom_site_label_1
_geom_bond_atom_site_label_2
_geom_bond_distance
_geom_bond_site_symmetry_2
S1 C10 1.745(8) .
S1 C13 1.702(8) .
C11 H11 0.9500 .
C11 C10 1.353(11) .
C11 C12 1.410(11) .
O2 C9 1.3659(13) .
O2 C5 1.3669(15) .
O1 C7 1.2378(13) .
O3 H3A 0.8700 .
O3 H3A 0.87(5) 2_656
O3 H3B 0.8699 .
O3 H3B 0.87(7) 2_656
C8 C14 1.4896(15) .
C8 C9 1.3643(15) .
C8 C7 1.4576(16) .
C14 C15 1.3942(17) .
C14 C19 1.3883(17) .
C9 C10 1.475(4) .
C9 C10A 1.425(10) .
C7 C6 1.4676(15) .
C5 C6 1.3863(16) .
C5 C4 1.3963(15) .
C6 C1 1.4000(17) .
C1 H1 0.9500 .
C1 C2 1.3823(17) .
C4 H4 0.9500 .
C4 C3 1.3714(19) .
C15 H15 0.9500 .
C15 C16 1.3918(17) .
C19 H19 0.9500 .
C19 C18 1.3899(18) .
C3 H3 0.9500 .
C3 C2 1.394(2) .
C2 H2 0.9500 .
C12 H12 0.9500 .
C12 C13 1.344(7) .
C16 H16 0.9500 .
C16 C17 1.381(2) .
C17 H17 0.9500 .
C17 C18 1.379(2) .
C18 H18 0.9500 .
C13 H13 0.9500 .
C13A H13A 0.9500 .
C13A C12A 1.353(12) .
C13A S1A 1.684(14) .
C12A H12A 0.9500 .
C12A C11A 1.414(16) .
C10A C11A 1.363(17) .
C10A S1A 1.752(17) .
C11A H11A 0.9500 .
